data_7005384
loop_
_publ_author_name
'Jimenez-Rodriguez, Cristina'
'Pogorzelec, Peter J.'
'Eastham, Graham R.'
'Slawin, Alexandra M. Z.'
'Cole-Hamilton, David J.'

_publ_section_title
;
 Rhodium catalysed methanol carbonylation in the presence of
 bis(ditertiarybutylphosphinomethyl)benzene
;
_journal_issue 37
_journal_name_full 'Dalton Transactions'
_journal_page_first 4160
_journal_paper_doi 10.1039/b701582h
_journal_year 2007
_chemical_formula_sum 'C26 H50 I6 P2'
_chemical_formula_weight 1186.00
_chemical_name_systematic
;
?
;
_space_group_IT_number 2
_symmetry_cell_setting triclinic
_symmetry_space_group_name_Hall '-P 1'
_symmetry_space_group_name_H-M 'P -1'
_atom_sites_solution_hydrogens geom
_atom_sites_solution_primary direct
_atom_sites_solution_secondary difmap
_audit_creation_method SHELXL-97
_cell_angle_alpha 87.539(2)
_cell_angle_beta 86.579(2)
_cell_angle_gamma 76.306(2)
_cell_formula_units_Z 4
_cell_length_a 9.9029(12)
_cell_length_b 11.3875(14)
_cell_length_c 34.978(4)
_cell_measurement_reflns_used 162
_cell_measurement_temperature 125(2)
_cell_measurement_theta_max 28
_cell_measurement_theta_min 12
_cell_volume 3823.8(8)
_computing_cell_refinement 'Bruker SMART'
_computing_data_collection 'Bruker SMART'
_computing_data_reduction 'Bruker SHELXTL'
_computing_molecular_graphics 'Bruker SHELXTL'
_computing_publication_material 'Bruker SHELXTL'
_computing_structure_refinement 'SHELXL-97 (Sheldrick, 1997)'
_computing_structure_solution 'SHELXS-97 (Sheldrick, 1990)'
_diffrn_ambient_temperature 125(2)
_diffrn_detector_area_resol_mean 0.83
_diffrn_measured_fraction_theta_full 0.953
_diffrn_measured_fraction_theta_max 0.953
_diffrn_measurement_device_type 'CCD area detector'
_diffrn_measurement_method 'phi and omega scans'
_diffrn_radiation_monochromator graphite
_diffrn_radiation_source 'fine-focus sealed tube'
_diffrn_radiation_type MoK\a
_diffrn_radiation_wavelength 0.71073
_diffrn_reflns_av_R_equivalents 0.0360
_diffrn_reflns_av_sigmaI/netI 0.0680
_diffrn_reflns_limit_h_max 11
_diffrn_reflns_limit_h_min -11
_diffrn_reflns_limit_k_max 13
_diffrn_reflns_limit_k_min -13
_diffrn_reflns_limit_l_max 30
_diffrn_reflns_limit_l_min -42
_diffrn_reflns_number 23048
_diffrn_reflns_theta_full 25.63
_diffrn_reflns_theta_max 25.63
_diffrn_reflns_theta_min 1.75
_exptl_absorpt_coefficient_mu 4.972
_exptl_absorpt_correction_T_max 1.00000
_exptl_absorpt_correction_T_min 0.551918
_exptl_absorpt_correction_type multi-scan
_exptl_crystal_colour red
_exptl_crystal_density_diffrn 2.060
_exptl_crystal_density_method 'not measured'
_exptl_crystal_description plate
_exptl_crystal_F_000 2216
_exptl_crystal_size_max .1
_exptl_crystal_size_mid .1
_exptl_crystal_size_min .03
_refine_diff_density_max 2.411
_refine_diff_density_min -1.251
_refine_diff_density_rms 0.189
_refine_ls_extinction_method none
_refine_ls_goodness_of_fit_ref 1.043
_refine_ls_hydrogen_treatment constr
_refine_ls_matrix_type full
_refine_ls_number_parameters 617
_refine_ls_number_reflns 13740
_refine_ls_number_restraints 0
_refine_ls_restrained_S_all 1.043
_refine_ls_R_factor_all 0.0745
_refine_ls_R_factor_gt 0.0508
_refine_ls_shift/su_max 0.004
_refine_ls_shift/su_mean 0.000
_refine_ls_structure_factor_coef Fsqd
_refine_ls_weighting_details 'calc w=1/[\s^2^(Fo^2^)+(0.0454P)^2^+9.1565P] where P=(Fo^2^+2Fc^2^)/3'
_refine_ls_weighting_scheme calc
_refine_ls_wR_factor_gt 0.1058
_refine_ls_wR_factor_ref 0.1135
_reflns_number_gt 10354
_reflns_number_total 13740
_reflns_threshold_expression >2sigma(I)
_cod_data_source_file b701582h.txt
_cod_data_source_block Rh(DTBPMB)Me2(I3)2
_cod_depositor_comments
;
The following automatic conversions were performed:
'_symmetry_cell_setting' value 'Triclinic' changed to 'triclinic'
according to '/home/saulius/struct/CIF-dictionaries/cif_core.dic'
dictionary named 'cif_core.dic' version 2.4.1 from 2010-06-29.

Automatic conversion script
Id: cif_fix_enum 1527 2010-12-29 10:47:43Z saulius 
;
_cod_original_sg_symbol_H-M P-1
_cod_database_code 7005384

loop_
_symmetry_equiv_pos_as_xyz
'x, y, z'
'-x, -y, -z'

loop_
_atom_site_label
_atom_site_type_symbol
_atom_site_fract_x
_atom_site_fract_y
_atom_site_fract_z
_atom_site_U_iso_or_equiv
_atom_site_adp_type
_atom_site_occupancy
_atom_site_symmetry_multiplicity
_atom_site_calc_flag
_atom_site_refinement_flags
_atom_site_disorder_assembly
_atom_site_disorder_group
I1 I 0.85353(6) 0.93620(5) 0.311192(17) 0.02605(14) Uani 1 1 d . . .
I2 I 0.58941(5) 1.06777(5) 0.276960(16) 0.02231(13) Uani 1 1 d . . .
I3 I 0.34876(6) 1.22472(6) 0.245717(19) 0.03312(15) Uani 1 1 d . . .
I4 I 0.71799(7) 0.52854(6) 0.55370(2) 0.04386(18) Uani 1 1 d . . .
I5 I 0.43746(7) 0.66559(6) 0.539581(18) 0.03380(16) Uani 1 1 d . . .
I6 I 0.15626(7) 0.81851(7) 0.53027(2) 0.0474(2) Uani 1 1 d . . .
I31 I 0.65107(8) 0.17445(6) -0.016256(19) 0.04487(19) Uani 1 1 d . . .
I32 I 0.80103(6) -0.08354(6) -0.004148(18) 0.03501(16) Uani 1 1 d . . .
I33 I 0.96260(7) -0.32810(7) 0.00620(2) 0.04401(18) Uani 1 1 d . . .
I34 I 1.45675(7) -0.30680(7) 0.23127(2) 0.04479(19) Uani 1 1 d . . .
I35 I 1.20962(6) -0.39787(6) 0.220379(18) 0.03359(16) Uani 1 1 d . . .
I36 I 0.96328(7) -0.48241(6) 0.20224(2) 0.04220(18) Uani 1 1 d . . .
P1 P 0.3983(2) 0.8817(2) 0.39831(6) 0.0196(5) Uani 1 1 d . . .
C1 C 0.5722(8) 0.8401(8) 0.3737(2) 0.0224(19) Uani 1 1 d . . .
H1A H 0.5706 0.7819 0.3536 0.027 Uiso 1 1 calc R . .
H1B H 0.5934 0.9134 0.3608 0.027 Uiso 1 1 calc R . .
C2 C 0.6885(8) 0.7840(8) 0.4005(2) 0.0193(18) Uani 1 1 d . . .
C3 C 0.7270(8) 0.6610(8) 0.4093(3) 0.0226(19) Uani 1 1 d . . .
C4 C 0.8105(9) 0.6181(8) 0.4400(3) 0.027(2) Uani 1 1 d . . .
H4A H 0.8267 0.5353 0.4479 0.032 Uiso 1 1 calc R . .
C5 C 0.8708(9) 0.6973(9) 0.4592(3) 0.031(2) Uani 1 1 d . . .
H5A H 0.9299 0.6682 0.4797 0.038 Uiso 1 1 calc R . .
C6 C 0.8423(8) 0.8193(9) 0.4478(3) 0.027(2) Uani 1 1 d . . .
H6A H 0.8847 0.8737 0.4598 0.033 Uiso 1 1 calc R . .
C7 C 0.7537(8) 0.8595(8) 0.4194(3) 0.025(2) Uani 1 1 d . . .
H7A H 0.7352 0.9428 0.4120 0.031 Uiso 1 1 calc R . .
C8 C 0.6789(8) 0.5648(8) 0.3875(2) 0.0212(19) Uani 1 1 d . . .
H8A H 0.5806 0.5984 0.3815 0.025 Uiso 1 1 calc R . .
H8B H 0.6809 0.4943 0.4052 0.025 Uiso 1 1 calc R . .
P2 P 0.7751(2) 0.5091(2) 0.34282(7) 0.0214(5) Uani 1 1 d . . .
C9 C 0.3673(8) 1.0358(8) 0.4184(3) 0.030(2) Uani 1 1 d . . .
C10 C 0.4399(10) 1.0243(9) 0.4565(3) 0.037(2) Uani 1 1 d . . .
H10A H 0.4243 1.1043 0.4676 0.056 Uiso 1 1 calc R . .
H10B H 0.5400 0.9912 0.4518 0.056 Uiso 1 1 calc R . .
H10C H 0.4016 0.9702 0.4742 0.056 Uiso 1 1 calc R . .
C11 C 0.4250(10) 1.1206(8) 0.3897(3) 0.032(2) Uani 1 1 d . . .
H11A H 0.4080 1.2013 0.4004 0.048 Uiso 1 1 calc R . .
H11B H 0.3782 1.1258 0.3656 0.048 Uiso 1 1 calc R . .
H11C H 0.5252 1.0887 0.3850 0.048 Uiso 1 1 calc R . .
C12 C 0.2097(9) 1.0873(9) 0.4276(3) 0.036(2) Uani 1 1 d . . .
H12A H 0.1952 1.1680 0.4381 0.055 Uiso 1 1 calc R . .
H12B H 0.1751 1.0337 0.4464 0.055 Uiso 1 1 calc R . .
H12C H 0.1593 1.0929 0.4041 0.055 Uiso 1 1 calc R . .
C13 C 0.2666(8) 0.8623(9) 0.3648(3) 0.027(2) Uani 1 1 d . . .
C14 C 0.2436(10) 0.9659(11) 0.3337(3) 0.048(3) Uani 1 1 d . . .
H14A H 0.1739 0.9547 0.3163 0.071 Uiso 1 1 calc R . .
H14B H 0.3316 0.9645 0.3191 0.071 Uiso 1 1 calc R . .
H14C H 0.2110 1.0439 0.3460 0.071 Uiso 1 1 calc R . .
C15 C 0.1288(8) 0.8575(10) 0.3873(3) 0.034(2) Uani 1 1 d . . .
H15A H 0.0602 0.8469 0.3695 0.051 Uiso 1 1 calc R . .
H15B H 0.0932 0.9330 0.4009 0.051 Uiso 1 1 calc R . .
H15C H 0.1455 0.7894 0.4059 0.051 Uiso 1 1 calc R . .
C16 C 0.3182(9) 0.7412(10) 0.3452(3) 0.039(3) Uani 1 1 d . . .
H16A H 0.2488 0.7303 0.3276 0.058 Uiso 1 1 calc R . .
H16B H 0.3325 0.6754 0.3646 0.058 Uiso 1 1 calc R . .
H16C H 0.4062 0.7403 0.3307 0.058 Uiso 1 1 calc R . .
C17 C 0.9666(9) 0.4591(8) 0.3489(3) 0.027(2) Uani 1 1 d . . .
C18 C 1.0245(9) 0.5715(9) 0.3523(3) 0.036(2) Uani 1 1 d . . .
H18A H 1.1249 0.5467 0.3556 0.054 Uiso 1 1 calc R . .
H18B H 0.9786 0.6174 0.3745 0.054 Uiso 1 1 calc R . .
H18C H 1.0070 0.6223 0.3290 0.054 Uiso 1 1 calc R . .
C19 C 0.9963(10) 0.3772(9) 0.3854(3) 0.036(2) Uani 1 1 d . . .
H19A H 1.0970 0.3519 0.3882 0.055 Uiso 1 1 calc R . .
H19B H 0.9587 0.3057 0.3832 0.055 Uiso 1 1 calc R . .
H19C H 0.9520 0.4222 0.4079 0.055 Uiso 1 1 calc R . .
C20 C 1.0400(9) 0.3865(9) 0.3137(3) 0.038(2) Uani 1 1 d . . .
H20A H 1.1402 0.3607 0.3173 0.057 Uiso 1 1 calc R . .
H20B H 1.0239 0.4380 0.2904 0.057 Uiso 1 1 calc R . .
H20C H 1.0022 0.3153 0.3112 0.057 Uiso 1 1 calc R . .
C21 C 0.6920(10) 0.3904(9) 0.3261(3) 0.031(2) Uani 1 1 d . . .
C22 C 0.7406(11) 0.2710(9) 0.3491(3) 0.040(3) Uani 1 1 d . . .
H22A H 0.6963 0.2099 0.3400 0.059 Uiso 1 1 calc R . .
H22B H 0.7145 0.2842 0.3764 0.059 Uiso 1 1 calc R . .
H22C H 0.8419 0.2430 0.3458 0.059 Uiso 1 1 calc R . .
C23 C 0.7244(10) 0.3734(8) 0.2826(2) 0.029(2) Uani 1 1 d . . .
H23A H 0.6812 0.3108 0.2741 0.044 Uiso 1 1 calc R . .
H23B H 0.8253 0.3490 0.2775 0.044 Uiso 1 1 calc R . .
H23C H 0.6871 0.4498 0.2688 0.044 Uiso 1 1 calc R . .
C24 C 0.5330(9) 0.4335(9) 0.3323(3) 0.035(2) Uani 1 1 d . . .
H24A H 0.4886 0.3717 0.3237 0.052 Uiso 1 1 calc R . .
H24B H 0.5004 0.5090 0.3176 0.052 Uiso 1 1 calc R . .
H24C H 0.5089 0.4473 0.3596 0.052 Uiso 1 1 calc R . .
C25 C 0.3949(9) 0.7749(8) 0.4376(2) 0.026(2) Uani 1 1 d . . .
H25A H 0.4035 0.6943 0.4276 0.039 Uiso 1 1 calc R . .
H25B H 0.3069 0.7990 0.4527 0.039 Uiso 1 1 calc R . .
H25C H 0.4726 0.7733 0.4538 0.039 Uiso 1 1 calc R . .
C26 C 0.7512(9) 0.6286(8) 0.3070(2) 0.026(2) Uani 1 1 d . . .
H26A H 0.6560 0.6448 0.2985 0.040 Uiso 1 1 calc R . .
H26B H 0.8173 0.6045 0.2852 0.040 Uiso 1 1 calc R . .
H26C H 0.7672 0.7017 0.3179 0.040 Uiso 1 1 calc R . .
C31 C 0.6353(8) 0.2422(7) 0.0920(2) 0.0192(18) Uani 1 1 d . . .
H31A H 0.6271 0.2425 0.0639 0.023 Uiso 1 1 calc R . .
H31B H 0.7354 0.2296 0.0966 0.023 Uiso 1 1 calc R . .
P31 P 0.5468(2) 0.3927(2) 0.10864(6) 0.0205(5) Uani 1 1 d . . .
C32 C 0.5864(7) 0.1344(7) 0.1093(2) 0.0187(18) Uani 1 1 d . . .
C33 C 0.6266(7) 0.0810(7) 0.1446(2) 0.0183(18) Uani 1 1 d . . .
C34 C 0.5627(7) -0.0085(7) 0.1608(2) 0.0183(18) Uani 1 1 d . . .
H34A H 0.5815 -0.0382 0.1862 0.022 Uiso 1 1 calc R . .
C35 C 0.4724(8) -0.0540(8) 0.1400(3) 0.027(2) Uani 1 1 d . . .
H35A H 0.4306 -0.1152 0.1511 0.033 Uiso 1 1 calc R . .
C36 C 0.4435(9) -0.0100(8) 0.1034(3) 0.028(2) Uani 1 1 d . . .
H36A H 0.3860 -0.0439 0.0884 0.033 Uiso 1 1 calc R . .
C37 C 0.4989(9) 0.0839(8) 0.0884(3) 0.028(2) Uani 1 1 d . . .
H37A H 0.4769 0.1151 0.0634 0.033 Uiso 1 1 calc R . .
C38 C 0.7412(7) 0.1128(7) 0.1659(2) 0.0180(18) Uani 1 1 d . . .
H38A H 0.7051 0.1335 0.1924 0.022 Uiso 1 1 calc R . .
H38B H 0.7633 0.1862 0.1534 0.022 Uiso 1 1 calc R . .
P32 P 0.9047(2) -0.00561(19) 0.16844(6) 0.0180(5) Uani 1 1 d . . .
C39 C 0.3622(9) 0.4282(8) 0.0962(3) 0.027(2) Uani 1 1 d . . .
C40 C 0.2842(9) 0.3556(9) 0.1243(3) 0.037(3) Uani 1 1 d . . .
H40A H 0.1861 0.3725 0.1181 0.055 Uiso 1 1 calc R . .
H40B H 0.2911 0.3793 0.1505 0.055 Uiso 1 1 calc R . .
H40C H 0.3259 0.2690 0.1219 0.055 Uiso 1 1 calc R . .
C41 C 0.3481(9) 0.3965(10) 0.0547(3) 0.035(2) Uani 1 1 d . . .
H41A H 0.2494 0.4158 0.0490 0.053 Uiso 1 1 calc R . .
H41B H 0.3878 0.3099 0.0514 0.053 Uiso 1 1 calc R . .
H41C H 0.3979 0.4433 0.0373 0.053 Uiso 1 1 calc R . .
C42 C 0.2950(9) 0.5650(8) 0.1014(3) 0.037(3) Uani 1 1 d . . .
H42A H 0.1974 0.5825 0.0947 0.055 Uiso 1 1 calc R . .
H42B H 0.3454 0.6133 0.0847 0.055 Uiso 1 1 calc R . .
H42C H 0.2997 0.5852 0.1282 0.055 Uiso 1 1 calc R . .
C43 C 0.6537(9) 0.4972(8) 0.0881(3) 0.028(2) Uani 1 1 d . . .
C44 C 0.6379(10) 0.5156(9) 0.0451(3) 0.033(2) Uani 1 1 d . . .
H44A H 0.6949 0.5704 0.0348 0.050 Uiso 1 1 calc R . .
H44B H 0.5400 0.5507 0.0401 0.050 Uiso 1 1 calc R . .
H44C H 0.6686 0.4375 0.0327 0.050 Uiso 1 1 calc R . .
C45 C 0.6114(11) 0.6195(8) 0.1080(3) 0.038(2) Uani 1 1 d . . .
H45A H 0.6682 0.6735 0.0970 0.057 Uiso 1 1 calc R . .
H45B H 0.6263 0.6066 0.1355 0.057 Uiso 1 1 calc R . .
H45C H 0.5129 0.6562 0.1043 0.057 Uiso 1 1 calc R . .
C46 C 0.8090(9) 0.4394(9) 0.0952(3) 0.033(2) Uani 1 1 d . . .
H46A H 0.8667 0.4931 0.0844 0.050 Uiso 1 1 calc R . .
H46B H 0.8372 0.3612 0.0827 0.050 Uiso 1 1 calc R . .
H46C H 0.8212 0.4274 0.1228 0.050 Uiso 1 1 calc R . .
C47 C 0.9635(8) -0.0743(8) 0.1212(3) 0.0234(19) Uani 1 1 d . . .
C48 C 0.9514(9) 0.0210(8) 0.0889(3) 0.030(2) Uani 1 1 d . . .
H48A H 0.9837 -0.0185 0.0646 0.045 Uiso 1 1 calc R . .
H48B H 1.0087 0.0775 0.0939 0.045 Uiso 1 1 calc R . .
H48C H 0.8540 0.0653 0.0874 0.045 Uiso 1 1 calc R . .
C49 C 0.8737(9) -0.1646(8) 0.1129(3) 0.028(2) Uani 1 1 d . . .
H49A H 0.9043 -0.2011 0.0881 0.042 Uiso 1 1 calc R . .
H49B H 0.7756 -0.1214 0.1124 0.042 Uiso 1 1 calc R . .
H49C H 0.8845 -0.2281 0.1331 0.042 Uiso 1 1 calc R . .
C50 C 1.1157(9) -0.1490(8) 0.1232(3) 0.030(2) Uani 1 1 d . . .
H50A H 1.1473 -0.1851 0.0983 0.045 Uiso 1 1 calc R . .
H50B H 1.1206 -0.2132 0.1430 0.045 Uiso 1 1 calc R . .
H50C H 1.1755 -0.0960 0.1295 0.045 Uiso 1 1 calc R . .
C51 C 1.0291(8) 0.0681(7) 0.1903(2) 0.0203(18) Uani 1 1 d . . .
C52 C 1.1443(8) -0.0274(8) 0.2091(3) 0.028(2) Uani 1 1 d . . .
H52A H 1.2091 0.0126 0.2204 0.043 Uiso 1 1 calc R . .
H52B H 1.1947 -0.0833 0.1897 0.043 Uiso 1 1 calc R . .
H52C H 1.1027 -0.0725 0.2292 0.043 Uiso 1 1 calc R . .
C53 C 0.9504(8) 0.1520(8) 0.2219(3) 0.027(2) Uani 1 1 d . . .
H53A H 1.0150 0.1914 0.2335 0.040 Uiso 1 1 calc R . .
H53B H 0.9105 0.1043 0.2415 0.040 Uiso 1 1 calc R . .
H53C H 0.8756 0.2136 0.2106 0.040 Uiso 1 1 calc R . .
C54 C 1.0908(8) 0.1476(8) 0.1608(3) 0.026(2) Uani 1 1 d . . .
H54A H 1.1557 0.1849 0.1732 0.040 Uiso 1 1 calc R . .
H54B H 1.0157 0.2109 0.1505 0.040 Uiso 1 1 calc R . .
H54C H 1.1405 0.0976 0.1399 0.040 Uiso 1 1 calc R . .
C55 C 0.5497(9) 0.3950(8) 0.1599(2) 0.029(2) Uani 1 1 d . . .
H55A H 0.5076 0.3314 0.1715 0.044 Uiso 1 1 calc R . .
H55B H 0.4970 0.4739 0.1689 0.044 Uiso 1 1 calc R . .
H55C H 0.6462 0.3809 0.1674 0.044 Uiso 1 1 calc R . .
C56 C 0.8751(8) -0.1237(7) 0.2012(2) 0.0227(19) Uani 1 1 d . . .
H56A H 0.8039 -0.1600 0.1915 0.034 Uiso 1 1 calc R . .
H56B H 0.8435 -0.0899 0.2263 0.034 Uiso 1 1 calc R . .
H56C H 0.9619 -0.1858 0.2035 0.034 Uiso 1 1 calc R . .

loop_
_atom_site_aniso_label
_atom_site_aniso_U_11
_atom_site_aniso_U_22
_atom_site_aniso_U_33
_atom_site_aniso_U_23
_atom_site_aniso_U_13
_atom_site_aniso_U_12
I1 0.0256(3) 0.0250(3) 0.0286(3) 0.0047(2) -0.0056(2) -0.0081(2)
I2 0.0233(3) 0.0221(3) 0.0231(3) -0.0023(2) 0.0006(2) -0.0086(2)
I3 0.0264(3) 0.0315(4) 0.0395(4) -0.0025(3) -0.0056(3) -0.0018(3)
I4 0.0542(4) 0.0357(4) 0.0461(4) 0.0076(3) -0.0171(3) -0.0174(3)
I5 0.0480(4) 0.0349(4) 0.0250(3) 0.0022(3) -0.0029(3) -0.0231(3)
I6 0.0385(4) 0.0609(5) 0.0410(4) -0.0064(3) 0.0123(3) -0.0109(3)
I31 0.0772(5) 0.0319(4) 0.0253(4) -0.0044(3) 0.0018(3) -0.0127(4)
I32 0.0392(3) 0.0395(4) 0.0299(4) -0.0054(3) 0.0017(3) -0.0167(3)
I33 0.0369(3) 0.0426(4) 0.0521(5) -0.0113(3) -0.0018(3) -0.0070(3)
I34 0.0423(4) 0.0489(5) 0.0371(4) 0.0024(3) -0.0111(3) 0.0029(3)
I35 0.0419(3) 0.0226(3) 0.0278(3) 0.0026(3) 0.0016(3) 0.0080(3)
I36 0.0594(4) 0.0271(4) 0.0398(4) -0.0029(3) 0.0084(3) -0.0121(3)
P1 0.0177(10) 0.0194(12) 0.0212(12) -0.0008(9) 0.0004(8) -0.0038(8)
C1 0.019(4) 0.024(5) 0.021(5) 0.003(4) 0.002(3) -0.001(3)
C2 0.015(4) 0.023(5) 0.020(5) -0.005(3) 0.004(3) -0.004(3)
C3 0.024(4) 0.016(5) 0.031(5) -0.004(4) 0.001(4) -0.010(3)
C4 0.032(5) 0.022(5) 0.028(5) 0.002(4) -0.006(4) -0.007(4)
C5 0.024(4) 0.037(6) 0.030(6) -0.006(4) -0.011(4) 0.001(4)
C6 0.023(4) 0.034(6) 0.027(5) -0.009(4) -0.002(4) -0.011(4)
C7 0.019(4) 0.024(5) 0.032(5) -0.002(4) 0.006(4) -0.004(4)
C8 0.025(4) 0.021(5) 0.022(5) 0.004(4) -0.002(3) -0.014(4)
P2 0.0252(11) 0.0151(12) 0.0244(13) -0.0007(9) -0.0016(9) -0.0058(9)
C9 0.022(4) 0.025(5) 0.039(6) -0.003(4) 0.004(4) 0.001(4)
C10 0.039(5) 0.040(6) 0.029(6) -0.009(4) 0.001(4) -0.002(5)
C11 0.041(5) 0.017(5) 0.038(6) -0.009(4) 0.002(4) -0.006(4)
C12 0.035(5) 0.026(6) 0.044(6) -0.006(4) 0.006(4) 0.002(4)
C13 0.013(4) 0.043(6) 0.029(5) 0.003(4) -0.007(3) -0.013(4)
C14 0.028(5) 0.080(9) 0.039(7) 0.026(6) -0.013(4) -0.024(5)
C15 0.022(4) 0.053(7) 0.033(6) 0.003(5) -0.005(4) -0.020(4)
C16 0.027(5) 0.049(7) 0.046(7) -0.008(5) -0.006(4) -0.018(5)
C17 0.028(4) 0.020(5) 0.033(6) -0.006(4) -0.002(4) -0.001(4)
C18 0.025(4) 0.030(6) 0.054(7) 0.002(5) -0.007(4) -0.006(4)
C19 0.037(5) 0.027(6) 0.040(6) 0.008(4) -0.012(4) 0.003(4)
C20 0.033(5) 0.032(6) 0.042(6) -0.009(5) -0.004(4) 0.006(4)
C21 0.041(5) 0.028(6) 0.026(5) 0.000(4) 0.002(4) -0.013(4)
C22 0.060(6) 0.026(6) 0.031(6) 0.001(4) 0.001(5) -0.010(5)
C23 0.048(5) 0.020(5) 0.025(5) -0.006(4) -0.002(4) -0.017(4)
C24 0.042(5) 0.030(6) 0.039(6) -0.013(4) -0.004(4) -0.020(4)
C25 0.027(4) 0.028(5) 0.023(5) -0.001(4) 0.007(4) -0.008(4)
C26 0.038(5) 0.016(5) 0.024(5) -0.001(4) -0.001(4) -0.005(4)
C31 0.018(4) 0.023(5) 0.017(4) -0.002(3) -0.002(3) -0.005(3)
P31 0.0274(11) 0.0133(11) 0.0187(12) -0.0008(9) -0.0005(9) -0.0010(9)
C32 0.012(3) 0.018(5) 0.027(5) -0.005(3) -0.002(3) -0.005(3)
C33 0.014(4) 0.016(4) 0.024(5) -0.008(3) 0.001(3) -0.001(3)
C34 0.018(4) 0.010(4) 0.025(5) -0.005(3) 0.003(3) -0.001(3)
C35 0.027(4) 0.022(5) 0.034(6) -0.007(4) 0.003(4) -0.009(4)
C36 0.025(4) 0.022(5) 0.037(6) -0.012(4) 0.002(4) -0.008(4)
C37 0.035(5) 0.018(5) 0.025(5) -0.005(4) -0.004(4) 0.004(4)
C38 0.018(4) 0.008(4) 0.027(5) 0.001(3) -0.005(3) 0.000(3)
P32 0.0181(9) 0.0125(11) 0.0221(12) -0.0002(9) -0.0006(8) -0.0013(8)
C39 0.027(4) 0.021(5) 0.030(5) 0.004(4) 0.002(4) -0.002(4)
C40 0.023(4) 0.033(6) 0.052(7) 0.005(5) 0.004(4) -0.003(4)
C41 0.027(5) 0.045(7) 0.030(6) -0.005(4) -0.006(4) 0.000(4)
C42 0.034(5) 0.027(6) 0.040(6) 0.012(4) 0.005(4) 0.007(4)
C43 0.032(5) 0.017(5) 0.035(6) -0.002(4) -0.005(4) -0.006(4)
C44 0.043(5) 0.028(6) 0.029(6) 0.002(4) -0.002(4) -0.007(4)
C45 0.058(6) 0.015(5) 0.044(7) -0.006(4) -0.001(5) -0.011(5)
C46 0.035(5) 0.024(5) 0.042(6) 0.001(4) -0.004(4) -0.010(4)
C47 0.024(4) 0.016(5) 0.027(5) -0.003(4) 0.004(4) 0.002(3)
C48 0.029(5) 0.027(5) 0.030(5) -0.003(4) 0.003(4) 0.003(4)
C49 0.033(5) 0.023(5) 0.029(5) -0.014(4) 0.003(4) -0.008(4)
C50 0.029(5) 0.023(5) 0.037(6) -0.007(4) 0.005(4) -0.002(4)
C51 0.020(4) 0.011(4) 0.028(5) -0.002(3) -0.003(3) -0.001(3)
C52 0.022(4) 0.022(5) 0.042(6) -0.001(4) -0.011(4) -0.004(4)
C53 0.023(4) 0.020(5) 0.035(6) -0.004(4) 0.000(4) -0.001(4)
C54 0.023(4) 0.027(5) 0.032(5) -0.005(4) 0.001(4) -0.013(4)
C55 0.040(5) 0.022(5) 0.019(5) -0.002(4) -0.006(4) 0.008(4)
C56 0.028(4) 0.018(5) 0.020(5) -0.001(3) 0.000(4) -0.001(4)

loop_
_atom_type_symbol
_atom_type_description
_atom_type_scat_dispersion_real
_atom_type_scat_dispersion_imag
_atom_type_scat_source
C C 0.0033 0.0016 'International Tables Vol C Tables 4.2.6.8 and 6.1.1.4'
H H 0.0000 0.0000 'International Tables Vol C Tables 4.2.6.8 and 6.1.1.4'
P P 0.1023 0.0942 'International Tables Vol C Tables 4.2.6.8 and 6.1.1.4'
I I -0.4742 1.8119 'International Tables Vol C Tables 4.2.6.8 and 6.1.1.4'

loop_
_geom_angle_atom_site_label_1
_geom_angle_atom_site_label_2
_geom_angle_atom_site_label_3
_geom_angle
_geom_angle_site_symmetry_1
_geom_angle_site_symmetry_3
_geom_angle_publ_flag
I3 I2 I1 171.86(3) . . ?
I4 I5 I6 175.14(3) . . ?
I33 I32 I31 176.26(3) . . ?
I34 I35 I36 174.90(3) . . ?
C25 P1 C1 107.5(4) . . ?
C25 P1 C13 107.0(4) . . ?
C1 P1 C13 108.6(4) . . ?
C25 P1 C9 108.1(4) . . ?
C1 P1 C9 110.5(4) . . ?
C13 P1 C9 114.9(4) . . ?
C2 C1 P1 113.5(5) . . ?
C2 C1 H1A 108.9 . . ?
P1 C1 H1A 108.9 . . ?
C2 C1 H1B 108.9 . . ?
P1 C1 H1B 108.9 . . ?
H1A C1 H1B 107.7 . . ?
C3 C2 C7 117.4(8) . . ?
C3 C2 C1 123.1(8) . . ?
C7 C2 C1 119.4(8) . . ?
C2 C3 C4 120.4(8) . . ?
C2 C3 C8 123.6(8) . . ?
C4 C3 C8 116.0(7) . . ?
C3 C4 C5 120.1(8) . . ?
C3 C4 H4A 120.0 . . ?
C5 C4 H4A 120.0 . . ?
C6 C5 C4 118.9(8) . . ?
C6 C5 H5A 120.5 . . ?
C4 C5 H5A 120.5 . . ?
C7 C6 C5 119.5(9) . . ?
C7 C6 H6A 120.2 . . ?
C5 C6 H6A 120.2 . . ?
C6 C7 C2 123.0(9) . . ?
C6 C7 H7A 118.5 . . ?
C2 C7 H7A 118.5 . . ?
C3 C8 P2 118.6(5) . . ?
C3 C8 H8A 107.7 . . ?
P2 C8 H8A 107.7 . . ?
C3 C8 H8B 107.7 . . ?
P2 C8 H8B 107.7 . . ?
H8A C8 H8B 107.1 . . ?
C26 P2 C8 109.6(4) . . ?
C26 P2 C17 106.5(4) . . ?
C8 P2 C17 112.1(4) . . ?
C26 P2 C21 107.3(4) . . ?
C8 P2 C21 106.1(4) . . ?
C17 P2 C21 115.2(4) . . ?
C10 C9 C11 110.8(8) . . ?
C10 C9 C12 107.1(8) . . ?
C11 C9 C12 110.4(7) . . ?
C10 C9 P1 108.2(6) . . ?
C11 C9 P1 109.8(6) . . ?
C12 C9 P1 110.4(7) . . ?
C9 C10 H10A 109.5 . . ?
C9 C10 H10B 109.5 . . ?
H10A C10 H10B 109.5 . . ?
C9 C10 H10C 109.5 . . ?
H10A C10 H10C 109.5 . . ?
H10B C10 H10C 109.5 . . ?
C9 C11 H11A 109.5 . . ?
C9 C11 H11B 109.5 . . ?
H11A C11 H11B 109.5 . . ?
C9 C11 H11C 109.5 . . ?
H11A C11 H11C 109.5 . . ?
H11B C11 H11C 109.5 . . ?
C9 C12 H12A 109.5 . . ?
C9 C12 H12B 109.5 . . ?
H12A C12 H12B 109.5 . . ?
C9 C12 H12C 109.5 . . ?
H12A C12 H12C 109.5 . . ?
H12B C12 H12C 109.5 . . ?
C16 C13 C15 106.9(8) . . ?
C16 C13 C14 109.0(9) . . ?
C15 C13 C14 111.2(7) . . ?
C16 C13 P1 109.2(6) . . ?
C15 C13 P1 110.0(6) . . ?
C14 C13 P1 110.4(7) . . ?
C13 C14 H14A 109.5 . . ?
C13 C14 H14B 109.5 . . ?
H14A C14 H14B 109.5 . . ?
C13 C14 H14C 109.5 . . ?
H14A C14 H14C 109.5 . . ?
H14B C14 H14C 109.5 . . ?
C13 C15 H15A 109.5 . . ?
C13 C15 H15B 109.5 . . ?
H15A C15 H15B 109.5 . . ?
C13 C15 H15C 109.5 . . ?
H15A C15 H15C 109.5 . . ?
H15B C15 H15C 109.5 . . ?
C13 C16 H16A 109.5 . . ?
C13 C16 H16B 109.5 . . ?
H16A C16 H16B 109.5 . . ?
C13 C16 H16C 109.5 . . ?
H16A C16 H16C 109.5 . . ?
H16B C16 H16C 109.5 . . ?
C18 C17 C19 109.8(8) . . ?
C18 C17 C20 109.2(8) . . ?
C19 C17 C20 108.6(8) . . ?
C18 C17 P2 108.5(6) . . ?
C19 C17 P2 110.5(6) . . ?
C20 C17 P2 110.3(7) . . ?
C17 C18 H18A 109.5 . . ?
C17 C18 H18B 109.5 . . ?
H18A C18 H18B 109.5 . . ?
C17 C18 H18C 109.5 . . ?
H18A C18 H18C 109.5 . . ?
H18B C18 H18C 109.5 . . ?
C17 C19 H19A 109.5 . . ?
C17 C19 H19B 109.5 . . ?
H19A C19 H19B 109.5 . . ?
C17 C19 H19C 109.5 . . ?
H19A C19 H19C 109.5 . . ?
H19B C19 H19C 109.5 . . ?
C17 C20 H20A 109.5 . . ?
C17 C20 H20B 109.5 . . ?
H20A C20 H20B 109.5 . . ?
C17 C20 H20C 109.5 . . ?
H20A C20 H20C 109.5 . . ?
H20B C20 H20C 109.5 . . ?
C24 C21 C22 108.5(8) . . ?
C24 C21 C23 107.2(8) . . ?
C22 C21 C23 111.7(8) . . ?
C24 C21 P2 108.9(6) . . ?
C22 C21 P2 110.6(7) . . ?
C23 C21 P2 109.7(6) . . ?
C21 C22 H22A 109.5 . . ?
C21 C22 H22B 109.5 . . ?
H22A C22 H22B 109.5 . . ?
C21 C22 H22C 109.5 . . ?
H22A C22 H22C 109.5 . . ?
H22B C22 H22C 109.5 . . ?
C21 C23 H23A 109.5 . . ?
C21 C23 H23B 109.5 . . ?
H23A C23 H23B 109.5 . . ?
C21 C23 H23C 109.5 . . ?
H23A C23 H23C 109.5 . . ?
H23B C23 H23C 109.5 . . ?
C21 C24 H24A 109.5 . . ?
C21 C24 H24B 109.5 . . ?
H24A C24 H24B 109.5 . . ?
C21 C24 H24C 109.5 . . ?
H24A C24 H24C 109.5 . . ?
H24B C24 H24C 109.5 . . ?
P1 C25 H25A 109.5 . . ?
P1 C25 H25B 109.5 . . ?
H25A C25 H25B 109.5 . . ?
P1 C25 H25C 109.5 . . ?
H25A C25 H25C 109.5 . . ?
H25B C25 H25C 109.5 . . ?
P2 C26 H26A 109.5 . . ?
P2 C26 H26B 109.5 . . ?
H26A C26 H26B 109.5 . . ?
P2 C26 H26C 109.5 . . ?
H26A C26 H26C 109.5 . . ?
H26B C26 H26C 109.5 . . ?
C32 C31 P31 118.0(5) . . ?
C32 C31 H31A 107.8 . . ?
P31 C31 H31A 107.8 . . ?
C32 C31 H31B 107.8 . . ?
P31 C31 H31B 107.8 . . ?
H31A C31 H31B 107.1 . . ?
C55 P31 C31 109.7(4) . . ?
C55 P31 C39 107.5(4) . . ?
C31 P31 C39 109.9(4) . . ?
C55 P31 C43 107.5(5) . . ?
C31 P31 C43 105.7(4) . . ?
C39 P31 C43 116.4(4) . . ?
C33 C32 C37 118.1(8) . . ?
C33 C32 C31 123.2(7) . . ?
C37 C32 C31 118.6(8) . . ?
C32 C33 C34 119.5(8) . . ?
C32 C33 C38 122.2(7) . . ?
C34 C33 C38 118.3(7) . . ?
C35 C34 C33 120.6(8) . . ?
C35 C34 H34A 119.7 . . ?
C33 C34 H34A 119.7 . . ?
C36 C35 C34 119.9(8) . . ?
C36 C35 H35A 120.1 . . ?
C34 C35 H35A 120.1 . . ?
C35 C36 C37 119.4(9) . . ?
C35 C36 H36A 120.3 . . ?
C37 C36 H36A 120.3 . . ?
C36 C37 C32 121.9(9) . . ?
C36 C37 H37A 119.1 . . ?
C32 C37 H37A 119.1 . . ?
C33 C38 P32 116.0(6) . . ?
C33 C38 H38A 108.3 . . ?
P32 C38 H38A 108.3 . . ?
C33 C38 H38B 108.3 . . ?
P32 C38 H38B 108.3 . . ?
H38A C38 H38B 107.4 . . ?
C56 P32 C38 108.6(4) . . ?
C56 P32 C47 107.7(4) . . ?
C38 P32 C47 112.2(4) . . ?
C56 P32 C51 107.4(4) . . ?
C38 P32 C51 105.1(4) . . ?
C47 P32 C51 115.6(4) . . ?
C41 C39 C40 110.5(8) . . ?
C41 C39 C42 109.0(7) . . ?
C40 C39 C42 107.8(7) . . ?
C41 C39 P31 111.3(6) . . ?
C40 C39 P31 107.9(6) . . ?
C42 C39 P31 110.3(7) . . ?
C39 C40 H40A 109.5 . . ?
C39 C40 H40B 109.5 . . ?
H40A C40 H40B 109.5 . . ?
C39 C40 H40C 109.5 . . ?
H40A C40 H40C 109.5 . . ?
H40B C40 H40C 109.5 . . ?
C39 C41 H41A 109.5 . . ?
C39 C41 H41B 109.5 . . ?
H41A C41 H41B 109.5 . . ?
C39 C41 H41C 109.5 . . ?
H41A C41 H41C 109.5 . . ?
H41B C41 H41C 109.5 . . ?
C39 C42 H42A 109.5 . . ?
C39 C42 H42B 109.5 . . ?
H42A C42 H42B 109.5 . . ?
C39 C42 H42C 109.5 . . ?
H42A C42 H42C 109.5 . . ?
H42B C42 H42C 109.5 . . ?
C44 C43 C45 110.4(7) . . ?
C44 C43 C46 108.4(7) . . ?
C45 C43 C46 108.6(8) . . ?
C44 C43 P31 110.6(6) . . ?
C45 C43 P31 110.3(6) . . ?
C46 C43 P31 108.4(6) . . ?
C43 C44 H44A 109.5 . . ?
C43 C44 H44B 109.5 . . ?
H44A C44 H44B 109.5 . . ?
C43 C44 H44C 109.5 . . ?
H44A C44 H44C 109.5 . . ?
H44B C44 H44C 109.5 . . ?
C43 C45 H45A 109.5 . . ?
C43 C45 H45B 109.5 . . ?
H45A C45 H45B 109.5 . . ?
C43 C45 H45C 109.5 . . ?
H45A C45 H45C 109.5 . . ?
H45B C45 H45C 109.5 . . ?
C43 C46 H46A 109.5 . . ?
C43 C46 H46B 109.5 . . ?
H46A C46 H46B 109.5 . . ?
C43 C46 H46C 109.5 . . ?
H46A C46 H46C 109.5 . . ?
H46B C46 H46C 109.5 . . ?
C48 C47 C50 110.5(7) . . ?
C48 C47 C49 109.2(8) . . ?
C50 C47 C49 106.8(7) . . ?
C48 C47 P32 111.8(6) . . ?
C50 C47 P32 109.2(6) . . ?
C49 C47 P32 109.1(5) . . ?
C47 C48 H48A 109.5 . . ?
C47 C48 H48B 109.5 . . ?
H48A C48 H48B 109.5 . . ?
C47 C48 H48C 109.5 . . ?
H48A C48 H48C 109.5 . . ?
H48B C48 H48C 109.5 . . ?
C47 C49 H49A 109.5 . . ?
C47 C49 H49B 109.5 . . ?
H49A C49 H49B 109.5 . . ?
C47 C49 H49C 109.5 . . ?
H49A C49 H49C 109.5 . . ?
H49B C49 H49C 109.5 . . ?
C47 C50 H50A 109.5 . . ?
C47 C50 H50B 109.5 . . ?
H50A C50 H50B 109.5 . . ?
C47 C50 H50C 109.5 . . ?
H50A C50 H50C 109.5 . . ?
H50B C50 H50C 109.5 . . ?
C52 C51 C54 111.1(7) . . ?
C52 C51 C53 107.8(7) . . ?
C54 C51 C53 107.0(7) . . ?
C52 C51 P32 110.3(6) . . ?
C54 C51 P32 111.6(6) . . ?
C53 C51 P32 108.8(5) . . ?
C51 C52 H52A 109.5 . . ?
C51 C52 H52B 109.5 . . ?
H52A C52 H52B 109.5 . . ?
C51 C52 H52C 109.5 . . ?
H52A C52 H52C 109.5 . . ?
H52B C52 H52C 109.5 . . ?
C51 C53 H53A 109.5 . . ?
C51 C53 H53B 109.5 . . ?
H53A C53 H53B 109.5 . . ?
C51 C53 H53C 109.5 . . ?
H53A C53 H53C 109.5 . . ?
H53B C53 H53C 109.5 . . ?
C51 C54 H54A 109.5 . . ?
C51 C54 H54B 109.5 . . ?
H54A C54 H54B 109.5 . . ?
C51 C54 H54C 109.5 . . ?
H54A C54 H54C 109.5 . . ?
H54B C54 H54C 109.5 . . ?
P31 C55 H55A 109.5 . . ?
P31 C55 H55B 109.5 . . ?
H55A C55 H55B 109.5 . . ?
P31 C55 H55C 109.5 . . ?
H55A C55 H55C 109.5 . . ?
H55B C55 H55C 109.5 . . ?
P32 C56 H56A 109.5 . . ?
P32 C56 H56B 109.5 . . ?
H56A C56 H56B 109.5 . . ?
P32 C56 H56C 109.5 . . ?
H56A C56 H56C 109.5 . . ?
H56B C56 H56C 109.5 . . ?

loop_
_geom_bond_atom_site_label_1
_geom_bond_atom_site_label_2
_geom_bond_distance
_geom_bond_site_symmetry_2
_geom_bond_publ_flag
I1 I2 2.9806(8) . ?
I2 I3 2.8626(8) . ?
I4 I5 2.9055(10) . ?
I5 I6 2.9422(10) . ?
I31 I32 2.9863(10) . ?
I32 I33 2.8844(10) . ?
I34 I35 2.9252(11) . ?
I35 I36 2.9376(11) . ?
P1 C25 1.799(8) . ?
P1 C1 1.845(8) . ?
P1 C13 1.862(9) . ?
P1 C9 1.870(10) . ?
C1 C2 1.532(11) . ?
C1 H1A 0.9900 . ?
C1 H1B 0.9900 . ?
C2 C3 1.388(11) . ?
C2 C7 1.398(12) . ?
C3 C4 1.395(12) . ?
C3 C8 1.540(12) . ?
C4 C5 1.406(13) . ?
C4 H4A 0.9500 . ?
C5 C6 1.397(13) . ?
C5 H5A 0.9500 . ?
C6 C7 1.356(12) . ?
C6 H6A 0.9500 . ?
C7 H7A 0.9500 . ?
C8 P2 1.836(8) . ?
C8 H8A 0.9900 . ?
C8 H8B 0.9900 . ?
P2 C26 1.791(8) . ?
P2 C17 1.868(9) . ?
P2 C21 1.870(10) . ?
C9 C10 1.535(13) . ?
C9 C11 1.541(12) . ?
C9 C12 1.551(11) . ?
C10 H10A 0.9800 . ?
C10 H10B 0.9800 . ?
C10 H10C 0.9800 . ?
C11 H11A 0.9800 . ?
C11 H11B 0.9800 . ?
C11 H11C 0.9800 . ?
C12 H12A 0.9800 . ?
C12 H12B 0.9800 . ?
C12 H12C 0.9800 . ?
C13 C16 1.530(14) . ?
C13 C15 1.546(11) . ?
C13 C14 1.556(13) . ?
C14 H14A 0.9800 . ?
C14 H14B 0.9800 . ?
C14 H14C 0.9800 . ?
C15 H15A 0.9800 . ?
C15 H15B 0.9800 . ?
C15 H15C 0.9800 . ?
C16 H16A 0.9800 . ?
C16 H16B 0.9800 . ?
C16 H16C 0.9800 . ?
C17 C18 1.533(13) . ?
C17 C19 1.547(12) . ?
C17 C20 1.559(13) . ?
C18 H18A 0.9800 . ?
C18 H18B 0.9800 . ?
C18 H18C 0.9800 . ?
C19 H19A 0.9800 . ?
C19 H19B 0.9800 . ?
C19 H19C 0.9800 . ?
C20 H20A 0.9800 . ?
C20 H20B 0.9800 . ?
C20 H20C 0.9800 . ?
C21 C24 1.539(12) . ?
C21 C22 1.539(13) . ?
C21 C23 1.547(12) . ?
C22 H22A 0.9800 . ?
C22 H22B 0.9800 . ?
C22 H22C 0.9800 . ?
C23 H23A 0.9800 . ?
C23 H23B 0.9800 . ?
C23 H23C 0.9800 . ?
C24 H24A 0.9800 . ?
C24 H24B 0.9800 . ?
C24 H24C 0.9800 . ?
C25 H25A 0.9800 . ?
C25 H25B 0.9800 . ?
C25 H25C 0.9800 . ?
C26 H26A 0.9800 . ?
C26 H26B 0.9800 . ?
C26 H26C 0.9800 . ?
C31 C32 1.513(11) . ?
C31 P31 1.832(8) . ?
C31 H31A 0.9900 . ?
C31 H31B 0.9900 . ?
P31 C55 1.797(9) . ?
P31 C39 1.851(9) . ?
P31 C43 1.867(9) . ?
C32 C33 1.391(11) . ?
C32 C37 1.399(12) . ?
C33 C34 1.405(11) . ?
C33 C38 1.515(11) . ?
C34 C35 1.386(12) . ?
C34 H34A 0.9500 . ?
C35 C36 1.379(12) . ?
C35 H35A 0.9500 . ?
C36 C37 1.383(12) . ?
C36 H36A 0.9500 . ?
C37 H37A 0.9500 . ?
C38 P32 1.849(7) . ?
C38 H38A 0.9900 . ?
C38 H38B 0.9900 . ?
P32 C56 1.794(8) . ?
P32 C47 1.860(9) . ?
P32 C51 1.862(9) . ?
C39 C41 1.531(13) . ?
C39 C40 1.546(12) . ?
C39 C42 1.556(12) . ?
C40 H40A 0.9800 . ?
C40 H40B 0.9800 . ?
C40 H40C 0.9800 . ?
C41 H41A 0.9800 . ?
C41 H41B 0.9800 . ?
C41 H41C 0.9800 . ?
C42 H42A 0.9800 . ?
C42 H42B 0.9800 . ?
C42 H42C 0.9800 . ?
C43 C44 1.522(12) . ?
C43 C45 1.541(13) . ?
C43 C46 1.553(12) . ?
C44 H44A 0.9800 . ?
C44 H44B 0.9800 . ?
C44 H44C 0.9800 . ?
C45 H45A 0.9800 . ?
C45 H45B 0.9800 . ?
C45 H45C 0.9800 . ?
C46 H46A 0.9800 . ?
C46 H46B 0.9800 . ?
C46 H46C 0.9800 . ?
C47 C48 1.524(12) . ?
C47 C50 1.549(11) . ?
C47 C49 1.556(12) . ?
C48 H48A 0.9800 . ?
C48 H48B 0.9800 . ?
C48 H48C 0.9800 . ?
C49 H49A 0.9800 . ?
C49 H49B 0.9800 . ?
C49 H49C 0.9800 . ?
C50 H50A 0.9800 . ?
C50 H50B 0.9800 . ?
C50 H50C 0.9800 . ?
C51 C52 1.536(11) . ?
C51 C54 1.537(11) . ?
C51 C53 1.540(12) . ?
C52 H52A 0.9800 . ?
C52 H52B 0.9800 . ?
C52 H52C 0.9800 . ?
C53 H53A 0.9800 . ?
C53 H53B 0.9800 . ?
C53 H53C 0.9800 . ?
C54 H54A 0.9800 . ?
C54 H54B 0.9800 . ?
C54 H54C 0.9800 . ?
C55 H55A 0.9800 . ?
C55 H55B 0.9800 . ?
C55 H55C 0.9800 . ?
C56 H56A 0.9800 . ?
C56 H56B 0.9800 . ?
C56 H56C 0.9800 . ?

loop_
_geom_torsion_atom_site_label_1
_geom_torsion_atom_site_label_2
_geom_torsion_atom_site_label_3
_geom_torsion_atom_site_label_4
_geom_torsion
_geom_torsion_site_symmetry_1
_geom_torsion_site_symmetry_2
_geom_torsion_site_symmetry_3
_geom_torsion_site_symmetry_4
_geom_torsion_publ_flag
C25 P1 C1 C2 -32.2(8) . . . . ?
C13 P1 C1 C2 -147.6(6) . . . . ?
C9 P1 C1 C2 85.5(7) . . . . ?
P1 C1 C2 C3 88.3(9) . . . . ?
P1 C1 C2 C7 -87.3(8) . . . . ?
C7 C2 C3 C4 10.0(11) . . . . ?
C1 C2 C3 C4 -165.7(7) . . . . ?
C7 C2 C3 C8 -172.0(7) . . . . ?
C1 C2 C3 C8 12.3(12) . . . . ?
C2 C3 C4 C5 -8.1(12) . . . . ?
C8 C3 C4 C5 173.7(7) . . . . ?
C3 C4 C5 C6 1.8(13) . . . . ?
C4 C5 C6 C7 2.3(13) . . . . ?
C5 C6 C7 C2 -0.2(13) . . . . ?
C3 C2 C7 C6 -5.9(12) . . . . ?
C1 C2 C7 C6 169.9(7) . . . . ?
C2 C3 C8 P2 83.7(9) . . . . ?
C4 C3 C8 P2 -98.2(8) . . . . ?
C3 C8 P2 C26 -66.9(7) . . . . ?
C3 C8 P2 C17 51.1(7) . . . . ?
C3 C8 P2 C21 177.6(6) . . . . ?
C25 P1 C9 C10 36.6(7) . . . . ?
C1 P1 C9 C10 -80.8(7) . . . . ?
C13 P1 C9 C10 155.9(6) . . . . ?
C25 P1 C9 C11 157.7(6) . . . . ?
C1 P1 C9 C11 40.3(7) . . . . ?
C13 P1 C9 C11 -83.0(7) . . . . ?
C25 P1 C9 C12 -80.4(7) . . . . ?
C1 P1 C9 C12 162.3(6) . . . . ?
C13 P1 C9 C12 39.0(8) . . . . ?
C25 P1 C13 C16 -70.2(7) . . . . ?
C1 P1 C13 C16 45.6(7) . . . . ?
C9 P1 C13 C16 169.8(6) . . . . ?
C25 P1 C13 C15 46.9(8) . . . . ?
C1 P1 C13 C15 162.6(6) . . . . ?
C9 P1 C13 C15 -73.1(7) . . . . ?
C25 P1 C13 C14 170.0(7) . . . . ?
C1 P1 C13 C14 -74.2(8) . . . . ?
C9 P1 C13 C14 50.1(8) . . . . ?
C26 P2 C17 C18 46.7(7) . . . . ?
C8 P2 C17 C18 -73.1(7) . . . . ?
C21 P2 C17 C18 165.5(6) . . . . ?
C26 P2 C17 C19 167.1(7) . . . . ?
C8 P2 C17 C19 47.3(8) . . . . ?
C21 P2 C17 C19 -74.2(8) . . . . ?
C26 P2 C17 C20 -72.9(7) . . . . ?
C8 P2 C17 C20 167.3(6) . . . . ?
C21 P2 C17 C20 45.9(8) . . . . ?
C26 P2 C21 C24 -76.0(7) . . . . ?
C8 P2 C21 C24 41.1(7) . . . . ?
C17 P2 C21 C24 165.6(6) . . . . ?
C26 P2 C21 C22 164.8(6) . . . . ?
C8 P2 C21 C22 -78.2(7) . . . . ?
C17 P2 C21 C22 46.4(8) . . . . ?
C26 P2 C21 C23 41.1(7) . . . . ?
C8 P2 C21 C23 158.2(6) . . . . ?
C17 P2 C21 C23 -77.2(7) . . . . ?
C32 C31 P31 C55 54.4(7) . . . . ?
C32 C31 P31 C39 -63.6(7) . . . . ?
C32 C31 P31 C43 170.1(6) . . . . ?
P31 C31 C32 C33 -80.8(9) . . . . ?
P31 C31 C32 C37 100.6(8) . . . . ?
C37 C32 C33 C34 -9.6(11) . . . . ?
C31 C32 C33 C34 171.8(7) . . . . ?
C37 C32 C33 C38 168.3(7) . . . . ?
C31 C32 C33 C38 -10.3(12) . . . . ?
C32 C33 C34 C35 7.6(11) . . . . ?
C38 C33 C34 C35 -170.3(7) . . . . ?
C33 C34 C35 C36 -0.8(12) . . . . ?
C34 C35 C36 C37 -3.6(12) . . . . ?
C35 C36 C37 C32 1.4(13) . . . . ?
C33 C32 C37 C36 5.3(12) . . . . ?
C31 C32 C37 C36 -176.1(7) . . . . ?
C32 C33 C38 P32 -109.8(8) . . . . ?
C34 C33 C38 P32 68.1(9) . . . . ?
C33 C38 P32 C56 -72.5(7) . . . . ?
C33 C38 P32 C47 46.4(7) . . . . ?
C33 C38 P32 C51 172.8(6) . . . . ?
C55 P31 C39 C41 -165.1(7) . . . . ?
C31 P31 C39 C41 -45.7(7) . . . . ?
C43 P31 C39 C41 74.3(8) . . . . ?
C55 P31 C39 C40 -43.8(8) . . . . ?
C31 P31 C39 C40 75.6(7) . . . . ?
C43 P31 C39 C40 -164.4(6) . . . . ?
C55 P31 C39 C42 73.7(7) . . . . ?
C31 P31 C39 C42 -166.9(6) . . . . ?
C43 P31 C39 C42 -46.9(7) . . . . ?
C55 P31 C43 C44 -171.1(6) . . . . ?
C31 P31 C43 C44 71.7(7) . . . . ?
C39 P31 C43 C44 -50.5(7) . . . . ?
C55 P31 C43 C45 -48.6(7) . . . . ?
C31 P31 C43 C45 -165.8(6) . . . . ?
C39 P31 C43 C45 72.0(8) . . . . ?
C55 P31 C43 C46 70.1(7) . . . . ?
C31 P31 C43 C46 -47.0(7) . . . . ?
C39 P31 C43 C46 -169.3(6) . . . . ?
C56 P32 C47 C48 163.5(6) . . . . ?
C38 P32 C47 C48 44.0(7) . . . . ?
C51 P32 C47 C48 -76.5(7) . . . . ?
C56 P32 C47 C50 -73.9(7) . . . . ?
C38 P32 C47 C50 166.6(6) . . . . ?
C51 P32 C47 C50 46.1(7) . . . . ?
C56 P32 C47 C49 42.5(7) . . . . ?
C38 P32 C47 C49 -77.0(6) . . . . ?
C51 P32 C47 C49 162.5(5) . . . . ?
C56 P32 C51 C52 41.2(7) . . . . ?
C38 P32 C51 C52 156.7(6) . . . . ?
C47 P32 C51 C52 -79.0(7) . . . . ?
C56 P32 C51 C54 165.3(6) . . . . ?
C38 P32 C51 C54 -79.2(6) . . . . ?
C47 P32 C51 C54 45.1(7) . . . . ?
C56 P32 C51 C53 -76.9(6) . . . . ?
C38 P32 C51 C53 38.6(6) . . . . ?
C47 P32 C51 C53 162.9(5) . . . . ?
